data_4315263
loop_
_publ_author_name
'Evangelia S. Koumousi'
'Manolis J. Manos'
'Christos Lampropoulos'
'Anastasios J. Tasiopoulos'
'Wolfgang Wernsdorfer'
'George Christou'
'Theocharis C. Stamatatos'

_publ_section_title
;
 \a-Benzoin Oxime in Higher Oxidation State 3d Metal Cluster Chemistry:
 Structural and Magnetic Study of a New MnIII9 Complex
;
_journal_name_full 'Inorganic Chemistry'
_journal_page_first 3077
_journal_page_last 3079
_journal_paper_doi 10.1021/ic100178y
_journal_volume 49
_journal_year 2010
_chemical_formula_moiety 'C172 H132 Mn9 N12 O32, 14(C H3 O)'
_chemical_formula_sum 'C186 H174 Mn9 N12 O46'
_chemical_formula_weight 3807.83
_chemical_name_systematic
; 
 ? 
;
_space_group_IT_number 2
_symmetry_cell_setting triclinic
_symmetry_space_group_name_Hall '-P 1'
_symmetry_space_group_name_H-M 'P -1'
_atom_sites_solution_hydrogens geom
_atom_sites_solution_primary direct
_atom_sites_solution_secondary difmap
_audit_creation_method SHELXL-97
_cell_angle_alpha 99.207(2)
_cell_angle_beta 100.439(2)
_cell_angle_gamma 106.774(3)
_cell_formula_units_Z 1
_cell_length_a 14.6788(4)
_cell_length_b 16.0304(5)
_cell_length_c 20.8869(6)
_cell_measurement_reflns_used 16585
_cell_measurement_temperature 100(2)
_cell_measurement_theta_max 30.3155
_cell_measurement_theta_min 3.4946
_cell_volume 4508.7(2)
_computing_cell_refinement 'CrysAlis RED'
_computing_data_collection 'CrysAlis CCD'
_computing_data_reduction 'CrysAlis RED'
_computing_molecular_graphics
;
 DIAMOND (Brandenburg, 2006)
;
_computing_publication_material 'WINGX (Farrugia, 1999)'
_computing_structure_refinement 'SHELXL-97 (Sheldrick, 1997)'
_computing_structure_solution 'SHELXL-97 (Sheldrick, 1997)'
_diffrn_ambient_temperature 100(2)
_diffrn_detector_area_resol_mean 16.0288
_diffrn_measured_fraction_theta_full 0.997
_diffrn_measured_fraction_theta_max 0.997
_diffrn_measurement_device_type 'Oxford Diffraction Xcalibur-3'
_diffrn_measurement_method '\w and \p scans'
_diffrn_radiation_monochromator graphite
_diffrn_radiation_source 'fine-focus sealed tube'
_diffrn_radiation_type MoK\a
_diffrn_radiation_wavelength 0.71073
_diffrn_reflns_av_R_equivalents 0.0678
_diffrn_reflns_av_sigmaI/netI 0.0827
_diffrn_reflns_limit_h_max 17
_diffrn_reflns_limit_h_min -17
_diffrn_reflns_limit_k_max 19
_diffrn_reflns_limit_k_min -18
_diffrn_reflns_limit_l_max 24
_diffrn_reflns_limit_l_min -24
_diffrn_reflns_number 56135
_diffrn_reflns_theta_full 25.00
_diffrn_reflns_theta_max 25.00
_diffrn_reflns_theta_min 3.50
_exptl_absorpt_coefficient_mu 0.691
_exptl_absorpt_correction_T_max 1.00000
_exptl_absorpt_correction_T_min 0.68505
_exptl_absorpt_correction_type multi-scan
_exptl_absorpt_process_details 'Empirical absorption correction (CrysAlis RED, Oxford Diffraction)'
_exptl_crystal_colour 'dark red'
_exptl_crystal_density_diffrn 1.402
_exptl_crystal_density_method 'not measured'
_exptl_crystal_description plate
_exptl_crystal_F_000 1967
_exptl_crystal_size_max 0.30
_exptl_crystal_size_mid 0.20
_exptl_crystal_size_min 0.03
_refine_diff_density_max 0.934
_refine_diff_density_min -0.638
_refine_diff_density_rms 0.112
_refine_ls_extinction_method none
_refine_ls_goodness_of_fit_ref 1.053
_refine_ls_hydrogen_treatment constr
_refine_ls_matrix_type full
_refine_ls_number_parameters 1148
_refine_ls_number_reflns 15816
_refine_ls_number_restraints 104
_refine_ls_restrained_S_all 1.063
_refine_ls_R_factor_all 0.1376
_refine_ls_R_factor_gt 0.0702
_refine_ls_shift/su_max 0.000
_refine_ls_shift/su_mean 0.000
_refine_ls_structure_factor_coef Fsqd
_refine_ls_weighting_details 'calc w=1/[\s^2^(Fo^2^)+(0.1297P)^2^+0.0000P] where P=(Fo^2^+2Fc^2^)/3'
_refine_ls_weighting_scheme calc
_refine_ls_wR_factor_gt 0.1891
_refine_ls_wR_factor_ref 0.2158
_reflns_number_gt 9368
_reflns_number_total 15816
_reflns_threshold_expression >2sigma(I)
_cod_data_source_file ic100178y_si_002.cif
_cod_data_source_block shelxl
_cod_depositor_comments
;
The following automatic conversions were performed:

'_symmetry_cell_setting' value 'Triclinic' changed to 'triclinic'
according to the built-in table from CIF Core dictionary named
'cif_core.dic' version 2.4.1 from 2010-06-29.

Automatic conversion script
Id: cif_fix_values 1646 2011-03-28 12:23:43Z adriana 
;
_cod_database_code 4315263

loop_
_symmetry_equiv_pos_as_xyz
'x, y, z'
'-x, -y, -z'

loop_
_atom_site_label
_atom_site_type_symbol
_atom_site_fract_x
_atom_site_fract_y
_atom_site_fract_z
_atom_site_U_iso_or_equiv
_atom_site_adp_type
_atom_site_occupancy
_atom_site_symmetry_multiplicity
_atom_site_calc_flag
_atom_site_refinement_flags
_atom_site_disorder_assembly
_atom_site_disorder_group
Mn1 Mn 0.0000 0.0000 0.0000 0.0212(3) Uani 1 2 d S . .
Mn2 Mn 0.16059(6) 0.14937(5) 0.15420(4) 0.0240(2) Uani 1 1 d . . .
Mn3 Mn 0.35092(6) 0.17859(5) 0.30581(4) 0.0262(2) Uani 1 1 d . . .
Mn4 Mn 0.21391(6) 0.29746(5) 0.32510(4) 0.0287(2) Uani 1 1 d . . .
Mn5 Mn 0.37652(7) 0.35182(6) 0.24263(5) 0.0360(3) Uani 1 1 d . . .
O1 O -0.0165(3) -0.0137(3) 0.08716(18) 0.0350(10) Uani 1 1 d . . .
O2 O 0.1425(3) 0.0257(2) 0.02450(18) 0.0258(8) Uani 1 1 d . . .
O3 O 0.0221(3) 0.1384(3) 0.02933(18) 0.0334(9) Uani 1 1 d . . .
O4 O 0.1207(2) 0.2176(2) 0.22103(16) 0.0223(8) Uani 1 1 d . . .
O5 O 0.2734(3) 0.2539(2) 0.15477(18) 0.0264(8) Uani 1 1 d . . .
O6 O 0.2352(3) 0.1003(2) 0.21579(17) 0.0258(8) Uani 1 1 d . . .
O7 O 0.2588(2) 0.1415(2) 0.35912(17) 0.0247(8) Uani 1 1 d . . .
O8 O 0.4054(2) 0.0896(2) 0.31373(17) 0.0244(8) Uani 1 1 d . . .
O9 O 0.4592(3) 0.2747(3) 0.4133(2) 0.0498(12) Uani 1 1 d . . .
O10 O 0.3226(2) 0.2833(2) 0.29838(18) 0.0258(8) Uani 1 1 d . . .
O11 O 0.1139(3) 0.3053(2) 0.36438(18) 0.0274(8) Uani 1 1 d . . .
O12 O 0.3330(3) 0.3726(3) 0.4288(2) 0.0536(12) Uani 1 1 d U . .
O13 O 0.2276(3) 0.4080(2) 0.29677(19) 0.0312(9) Uani 1 1 d . . .
O14 O 0.4276(3) 0.4400(2) 0.1999(2) 0.0352(9) Uani 1 1 d . . .
O15 O 0.4729(3) 0.2942(2) 0.2356(2) 0.0336(9) Uani 1 1 d . . .
O16 O 0.4950(6) 0.4444(5) 0.3497(4) 0.116(2) Uani 1 1 d U . .
O17 O 0.2523(6) 0.6339(5) 0.4607(4) 0.133(3) Uani 1 1 d U . .
O18 O 0.1119(4) 0.4758(3) 0.4003(3) 0.0674(15) Uani 1 1 d U . .
O19 O 0.4395(4) 0.1698(4) 0.5055(3) 0.0840(18) Uani 1 1 d U . .
O20 O 0.3748(3) 0.0113(3) 0.4174(2) 0.0556(13) Uani 1 1 d U . .
O21 O 0.6248(6) 0.4730(6) 0.2049(5) 0.135(3) Uani 1 1 d U . .
O22 O 0.7928(11) 0.5484(10) 0.2722(8) 0.256(6) Uani 1 1 d U . .
O23 O 0.6448(5) 0.3743(4) 0.4224(4) 0.102(2) Uani 1 1 d . . .
N1 N 0.0680(3) 0.0186(3) 0.1355(2) 0.0295(11) Uani 1 1 d . . .
N2 N 0.1935(3) 0.1068(3) 0.0664(2) 0.0272(10) Uani 1 1 d . . .
N3 N 0.0491(3) 0.1726(3) 0.0945(2) 0.0268(10) Uani 1 1 d . . .
N4 N 0.4565(3) 0.2176(3) 0.2592(2) 0.0277(10) Uani 1 1 d . . .
N5 N 0.1961(3) 0.1892(3) 0.3621(2) 0.0231(10) Uani 1 1 d . . .
N6 N 0.2938(3) 0.4272(3) 0.2592(2) 0.0312(11) Uani 1 1 d . . .
C1 C 0.0864(4) -0.0277(4) 0.1780(3) 0.0271(12) Uani 1 1 d . . .
C2 C 0.0188(4) -0.1125(4) 0.1824(3) 0.0275(12) Uani 1 1 d . . .
C3 C 0.0030(5) -0.1249(4) 0.2445(3) 0.0388(15) Uani 1 1 d . . .
H3 H 0.0382 -0.0802 0.2825 0.047 Uiso 1 1 calc R . .
C4 C -0.0634(5) -0.2017(4) 0.2508(4) 0.0493(18) Uani 1 1 d . . .
H4 H -0.0735 -0.2082 0.2927 0.059 Uiso 1 1 calc R . .
C5 C -0.1146(5) -0.2684(4) 0.1956(4) 0.0517(18) Uani 1 1 d . . .
H5 H -0.1593 -0.3205 0.1998 0.062 Uiso 1 1 calc R . .
C6 C -0.1002(6) -0.2586(5) 0.1349(4) 0.060(2) Uani 1 1 d . . .
H6 H -0.1356 -0.3043 0.0977 0.072 Uiso 1 1 calc R . .
C7 C -0.0337(5) -0.1817(4) 0.1266(3) 0.0423(16) Uani 1 1 d . . .
H7 H -0.0244 -0.1764 0.0844 0.051 Uiso 1 1 calc R . .
C8 C 0.1885(4) 0.0116(3) 0.2211(3) 0.0277(12) Uani 1 1 d . . .
H8 H 0.1853 0.0129 0.2677 0.033 Uiso 1 1 calc R . .
C9 C 0.2470(4) -0.0503(4) 0.2016(3) 0.0274(12) Uani 1 1 d . . .
C10 C 0.2682(4) -0.1065(4) 0.2408(3) 0.0339(14) Uani 1 1 d . . .
H10 H 0.2461 -0.1082 0.2797 0.041 Uiso 1 1 calc R . .
C11 C 0.3218(4) -0.1602(4) 0.2230(3) 0.0398(15) Uani 1 1 d . . .
H11 H 0.3351 -0.1985 0.2496 0.048 Uiso 1 1 calc R . .
C12 C 0.3551(4) -0.1575(4) 0.1666(3) 0.0438(16) Uani 1 1 d . . .
H12 H 0.3926 -0.1930 0.1555 0.053 Uiso 1 1 calc R . .
C13 C 0.3342(4) -0.1026(4) 0.1254(3) 0.0397(15) Uani 1 1 d . . .
H13 H 0.3565 -0.1014 0.0865 0.048 Uiso 1 1 calc R . .
C14 C 0.2787(4) -0.0489(4) 0.1433(3) 0.0341(14) Uani 1 1 d . . .
H14 H 0.2630 -0.0122 0.1159 0.041 Uiso 1 1 calc R . .
C15 C 0.2701(4) 0.1582(3) 0.0530(3) 0.0264(12) Uani 1 1 d . . .
C16 C 0.3114(4) 0.1382(3) -0.0047(3) 0.0279(13) Uani 1 1 d . . .
C17 C 0.2539(4) 0.1134(4) -0.0689(3) 0.0326(13) Uani 1 1 d . . .
H17 H 0.1863 0.0999 -0.0766 0.039 Uiso 1 1 calc R . .
C18 C 0.2983(5) 0.1088(4) -0.1219(3) 0.0457(16) Uani 1 1 d . . .
H18 H 0.2606 0.0947 -0.1654 0.055 Uiso 1 1 calc R . .
C19 C 0.3974(5) 0.1247(4) -0.1107(4) 0.0495(18) Uani 1 1 d . . .
H19 H 0.4260 0.1204 -0.1468 0.059 Uiso 1 1 calc R . .
C20 C 0.4546(5) 0.1468(4) -0.0471(4) 0.0484(17) Uani 1 1 d . . .
H20 H 0.5215 0.1560 -0.0401 0.058 Uiso 1 1 calc R . .
C21 C 0.4123(4) 0.1554(4) 0.0067(3) 0.0401(15) Uani 1 1 d . . .
H21 H 0.4510 0.1724 0.0501 0.048 Uiso 1 1 calc R . .
C22 C 0.3149(4) 0.2491(3) 0.0993(3) 0.0275(12) Uani 1 1 d . . .
H22 H 0.3852 0.2600 0.1153 0.033 Uiso 1 1 calc R . .
C23 C 0.3017(4) 0.3200(4) 0.0604(3) 0.0316(13) Uani 1 1 d . . .
C24 C 0.3717(5) 0.3599(4) 0.0289(4) 0.0510(19) Uani 1 1 d . . .
H24 H 0.4272 0.3428 0.0299 0.061 Uiso 1 1 calc R . .
C25 C 0.3593(6) 0.4259(4) -0.0043(4) 0.057(2) Uani 1 1 d . . .
H25 H 0.4072 0.4532 -0.0249 0.068 Uiso 1 1 calc R . .
C26 C 0.2780(5) 0.4509(4) -0.0070(3) 0.0452(17) Uani 1 1 d . . .
H26 H 0.2704 0.4953 -0.0291 0.054 Uiso 1 1 calc R . .
C27 C 0.2074(5) 0.4100(4) 0.0231(3) 0.0381(15) Uani 1 1 d . . .
H27 H 0.1516 0.4269 0.0210 0.046 Uiso 1 1 calc R . .
C28 C 0.2174(4) 0.3446(4) 0.0562(3) 0.0303(13) Uani 1 1 d . . .
H28 H 0.1683 0.3168 0.0758 0.036 Uiso 1 1 calc R . .
C29 C 0.0211(4) 0.2356(3) 0.1229(3) 0.0248(12) Uani 1 1 d . . .
C30 C -0.0395(4) 0.2800(4) 0.0860(3) 0.0295(13) Uani 1 1 d . . .
C31 C -0.0248(5) 0.3703(4) 0.1120(3) 0.0398(15) Uani 1 1 d . . .
H31 H 0.0208 0.3998 0.1522 0.048 Uiso 1 1 calc R . .
C32 C -0.0772(5) 0.4163(4) 0.0786(3) 0.0526(19) Uani 1 1 d . . .
H32 H -0.0660 0.4765 0.0961 0.063 Uiso 1 1 calc R . .
C33 C -0.1449(5) 0.3734(4) 0.0204(3) 0.0457(17) Uani 1 1 d . . .
H33 H -0.1812 0.4038 -0.0016 0.055 Uiso 1 1 calc R . .
C34 C -0.1598(4) 0.2841(4) -0.0063(3) 0.0371(14) Uani 1 1 d . . .
H34 H -0.2053 0.2552 -0.0467 0.045 Uiso 1 1 calc R . .
C35 C -0.1080(4) 0.2379(4) 0.0264(3) 0.0333(14) Uani 1 1 d . . .
H35 H -0.1192 0.1779 0.0082 0.040 Uiso 1 1 calc R . .
C36 C 0.0504(4) 0.2584(4) 0.1970(3) 0.0292(13) Uani 1 1 d . . .
H36 H 0.0805 0.3234 0.2122 0.035 Uiso 1 1 calc R . .
C37 C -0.0386(4) 0.2296(4) 0.2248(3) 0.0323(13) Uani 1 1 d . . .
C38 C -0.0692(5) 0.2936(5) 0.2609(3) 0.0480(17) Uani 1 1 d . . .
H38 H -0.0359 0.3541 0.2659 0.058 Uiso 1 1 calc R . .
C39 C -0.1462(5) 0.2690(6) 0.2886(3) 0.054(2) Uani 1 1 d . . .
H39 H -0.1651 0.3121 0.3132 0.065 Uiso 1 1 calc R . .
C40 C -0.1968(5) 0.1794(6) 0.2802(3) 0.053(2) Uani 1 1 d . . .
H40 H -0.2499 0.1624 0.2993 0.064 Uiso 1 1 calc R . .
C41 C -0.1702(5) 0.1153(5) 0.2443(3) 0.0514(18) Uani 1 1 d . . .
H41 H -0.2055 0.0551 0.2382 0.062 Uiso 1 1 calc R . .
C42 C -0.0889(5) 0.1414(5) 0.2168(3) 0.0421(16) Uani 1 1 d . . .
H42 H -0.0694 0.0982 0.1930 0.051 Uiso 1 1 calc R . .
C43 C 0.5016(4) 0.1615(4) 0.2430(3) 0.0252(12) Uani 1 1 d . . .
C44 C 0.5647(4) 0.1677(4) 0.1960(3) 0.0292(13) Uani 1 1 d . . .
C45 C 0.6213(4) 0.2503(4) 0.1883(3) 0.0407(15) Uani 1 1 d . . .
H45 H 0.6198 0.3033 0.2132 0.049 Uiso 1 1 calc R . .
C46 C 0.6798(5) 0.2522(5) 0.1428(3) 0.0473(17) Uani 1 1 d . . .
H46 H 0.7195 0.3070 0.1387 0.057 Uiso 1 1 calc R . .
C47 C 0.6802(5) 0.1750(5) 0.1037(3) 0.0471(17) Uani 1 1 d . . .
H47 H 0.7192 0.1779 0.0731 0.057 Uiso 1 1 calc R . .
C48 C 0.6235(5) 0.0937(5) 0.1097(3) 0.0473(17) Uani 1 1 d . . .
H48 H 0.6225 0.0413 0.0826 0.057 Uiso 1 1 calc R . .
C49 C 0.5664(4) 0.0902(4) 0.1574(3) 0.0354(14) Uani 1 1 d . . .
H49 H 0.5297 0.0350 0.1629 0.042 Uiso 1 1 calc R . .
C50 C 0.4757(4) 0.0822(3) 0.2767(3) 0.0247(12) Uani 1 1 d . . .
H50 H 0.4464 0.0272 0.2416 0.030 Uiso 1 1 calc R . .
C51 C 0.5634(4) 0.0739(4) 0.3218(3) 0.0250(12) Uani 1 1 d . . .
C52 C 0.6124(4) 0.1381(4) 0.3796(3) 0.0379(15) Uani 1 1 d . . .
H52 H 0.5934 0.1882 0.3894 0.045 Uiso 1 1 calc R . .
C53 C 0.6898(4) 0.1286(4) 0.4232(3) 0.0379(14) Uani 1 1 d . . .
H53 H 0.7216 0.1720 0.4625 0.045 Uiso 1 1 calc R . .
C54 C 0.7199(4) 0.0566(4) 0.4095(3) 0.0416(15) Uani 1 1 d . . .
H54 H 0.7716 0.0503 0.4392 0.050 Uiso 1 1 calc R . .
C55 C 0.6735(5) -0.0064(4) 0.3517(4) 0.0475(17) Uani 1 1 d . . .
H55 H 0.6948 -0.0551 0.3414 0.057 Uiso 1 1 calc R . .
C56 C 0.5949(4) 0.0013(4) 0.3081(3) 0.0373(14) Uani 1 1 d . . .
H56 H 0.5630 -0.0428 0.2693 0.045 Uiso 1 1 calc R . .
C57 C 0.1165(4) 0.1605(3) 0.3820(2) 0.0233(12) Uani 1 1 d . . .
C58 C 0.0761(4) 0.0745(3) 0.3991(3) 0.0256(12) Uani 1 1 d . . .
C59 C 0.1345(4) 0.0218(3) 0.4171(3) 0.0263(12) Uani 1 1 d . . .
H59 H 0.2015 0.0418 0.4198 0.032 Uiso 1 1 calc R . .
C60 C 0.0908(4) -0.0599(4) 0.4306(3) 0.0316(13) Uani 1 1 d . . .
H60 H 0.1291 -0.0949 0.4422 0.038 Uiso 1 1 calc R . .
C61 C -0.0071(5) -0.0904(4) 0.4273(3) 0.0344(14) Uani 1 1 d . . .
H61 H -0.0351 -0.1453 0.4371 0.041 Uiso 1 1 calc R . .
C62 C -0.0642(4) -0.0397(4) 0.4097(3) 0.0353(14) Uani 1 1 d . . .
H62 H -0.1311 -0.0605 0.4069 0.042 Uiso 1 1 calc R . .
C63 C -0.0220(4) 0.0425(4) 0.3958(3) 0.0299(13) Uani 1 1 d . . .
H63 H -0.0613 0.0767 0.3840 0.036 Uiso 1 1 calc R . .
C64 C 0.0635(4) 0.2303(3) 0.3863(3) 0.0252(12) Uani 1 1 d . . .
H64 H -0.0026 0.2034 0.3571 0.030 Uiso 1 1 calc R . .
C65 C 0.0550(4) 0.2607(3) 0.4564(3) 0.0294(13) Uani 1 1 d . . .
C66 C 0.1375(5) 0.3000(4) 0.5073(3) 0.0343(14) Uani 1 1 d . . .
H66 H 0.1987 0.3050 0.4990 0.041 Uiso 1 1 calc R . .
C67 C 0.1303(5) 0.3327(4) 0.5721(3) 0.0469(17) Uani 1 1 d . . .
H67 H 0.1866 0.3596 0.6066 0.056 Uiso 1 1 calc R . .
C68 C 0.0406(6) 0.3248(4) 0.5840(3) 0.0479(18) Uani 1 1 d . . .
H68 H 0.0357 0.3462 0.6269 0.057 Uiso 1 1 calc R . .
C69 C -0.0427(5) 0.2857(4) 0.5335(3) 0.0428(17) Uani 1 1 d . . .
H69 H -0.1038 0.2807 0.5421 0.051 Uiso 1 1 calc R . .
C70 C -0.0356(4) 0.2536(4) 0.4694(3) 0.0336(14) Uani 1 1 d . . .
H70 H -0.0920 0.2273 0.4350 0.040 Uiso 1 1 calc R . .
C71 C 0.2970(4) 0.4907(4) 0.2271(3) 0.0295(13) Uani 1 1 d . . .
C72 C 0.2290(5) 0.5427(4) 0.2222(3) 0.0353(14) Uani 1 1 d . . .
C73 C 0.1760(5) 0.5540(4) 0.2687(3) 0.0496(18) Uani 1 1 d . . .
H73 H 0.1819 0.5278 0.3053 0.059 Uiso 1 1 calc R . .
C74 C 0.1133(6) 0.6045(5) 0.2616(4) 0.065(2) Uani 1 1 d . . .
H74 H 0.0787 0.6127 0.2939 0.079 Uiso 1 1 calc R . .
C75 C 0.1024(5) 0.6415(5) 0.2083(4) 0.058(2) Uani 1 1 d . . .
H75 H 0.0604 0.6751 0.2041 0.070 Uiso 1 1 calc R . .
C76 C 0.1520(5) 0.6303(4) 0.1612(3) 0.0490(17) Uani 1 1 d . . .
H76 H 0.1432 0.6552 0.1242 0.059 Uiso 1 1 calc R . .
C77 C 0.2161(5) 0.5816(4) 0.1677(3) 0.0398(15) Uani 1 1 d . . .
H77 H 0.2508 0.5748 0.1352 0.048 Uiso 1 1 calc R . .
C78 C 0.3768(4) 0.5014(4) 0.1892(3) 0.0347(14) Uani 1 1 d . . .
H78 H 0.3455 0.4877 0.1414 0.042 Uiso 1 1 calc R . .
C79 C 0.4516(5) 0.5958(4) 0.2075(3) 0.0421(16) Uani 1 1 d . . .
C80 C 0.4637(5) 0.6570(5) 0.2642(4) 0.0545(18) Uani 1 1 d . . .
H80 H 0.4224 0.6437 0.2927 0.065 Uiso 1 1 calc R . .
C81 C 0.5379(6) 0.7400(5) 0.2798(4) 0.071(2) Uani 1 1 d . . .
H81 H 0.5464 0.7825 0.3183 0.085 Uiso 1 1 calc R . .
C82 C 0.5972(7) 0.7568(6) 0.2370(5) 0.081(3) Uani 1 1 d . . .
H82 H 0.6487 0.8105 0.2479 0.097 Uiso 1 1 calc R . .
C83 C 0.5833(7) 0.6970(5) 0.1783(5) 0.078(3) Uani 1 1 d . . .
H83 H 0.6242 0.7100 0.1495 0.093 Uiso 1 1 calc R . .
C84 C 0.5088(5) 0.6187(4) 0.1635(4) 0.0529(19) Uani 1 1 d . . .
H84 H 0.4958 0.5793 0.1225 0.063 Uiso 1 1 calc R . .
C85 C 0.3622(9) 0.4645(8) 0.4566(7) 0.126(4) Uani 1 1 d U . .
C86 C 0.5704(11) 0.5388(10) 0.3666(8) 0.161(5) Uani 1 1 d U . .
C87 C 0.3320(12) 0.6835(10) 0.4224(8) 0.176(6) Uani 1 1 d U . .
H87A H 0.3074 0.7229 0.3996 0.264 Uiso 1 1 calc R . .
H87B H 0.3431 0.6395 0.3906 0.264 Uiso 1 1 calc R . .
H87C H 0.3925 0.7174 0.4545 0.264 Uiso 1 1 calc R . .
C88 C 0.0468(7) 0.4752(6) 0.4362(5) 0.093(3) Uani 1 1 d U . .
H88A H 0.0628 0.4508 0.4742 0.139 Uiso 1 1 calc R . .
H88B H -0.0172 0.4391 0.4095 0.139 Uiso 1 1 calc R . .
H88C H 0.0473 0.5352 0.4512 0.139 Uiso 1 1 calc R . .
C89 C 0.3573(8) 0.1892(6) 0.5318(5) 0.095(3) Uani 1 1 d U . .
H89A H 0.3320 0.1453 0.5561 0.142 Uiso 1 1 calc R . .
H89B H 0.3061 0.1871 0.4952 0.142 Uiso 1 1 calc R . .
H89C H 0.3814 0.2476 0.5610 0.142 Uiso 1 1 calc R . .
C90 C 0.4122(7) -0.0590(6) 0.4207(4) 0.079(3) Uani 1 1 d U . .
H90A H 0.4799 -0.0395 0.4192 0.119 Uiso 1 1 calc R . .
H90B H 0.3758 -0.1082 0.3835 0.119 Uiso 1 1 calc R . .
H90C H 0.4065 -0.0778 0.4616 0.119 Uiso 1 1 calc R . .
C91 C 0.6203(10) 0.4547(9) 0.1415(7) 0.136(4) Uani 1 1 d U . .
H91A H 0.5827 0.4863 0.1193 0.204 Uiso 1 1 calc R . .
H91B H 0.5895 0.3916 0.1238 0.204 Uiso 1 1 calc R . .
H91C H 0.6853 0.4727 0.1345 0.204 Uiso 1 1 calc R . .
C92 C 0.8503(12) 0.4901(11) 0.2633(9) 0.197(7) Uani 1 1 d U . .
H92A H 0.9185 0.5251 0.2744 0.295 Uiso 1 1 calc R . .
H92B H 0.8314 0.4576 0.2175 0.295 Uiso 1 1 calc R . .
H92C H 0.8392 0.4488 0.2919 0.295 Uiso 1 1 calc R . .
C93 C 0.7087(9) 0.3781(9) 0.3812(7) 0.149(6) Uani 1 1 d . . .
H93A H 0.7388 0.4391 0.3795 0.224 Uiso 1 1 calc R . .
H93B H 0.6735 0.3436 0.3371 0.224 Uiso 1 1 calc R . .
H93C H 0.7584 0.3540 0.3984 0.224 Uiso 1 1 calc R . .

loop_
_atom_site_aniso_label
_atom_site_aniso_U_11
_atom_site_aniso_U_22
_atom_site_aniso_U_33
_atom_site_aniso_U_23
_atom_site_aniso_U_13
_atom_site_aniso_U_12
Mn1 0.0218(6) 0.0222(6) 0.0237(6) 0.0090(5) 0.0077(5) 0.0096(5)
Mn2 0.0277(5) 0.0238(5) 0.0257(4) 0.0085(3) 0.0091(4) 0.0129(4)
Mn3 0.0265(5) 0.0266(5) 0.0332(5) 0.0127(4) 0.0136(4) 0.0131(4)
Mn4 0.0327(5) 0.0249(5) 0.0389(5) 0.0162(4) 0.0169(4) 0.0149(4)
Mn5 0.0378(6) 0.0336(5) 0.0513(6) 0.0238(4) 0.0241(5) 0.0181(5)
O1 0.020(2) 0.057(3) 0.030(2) 0.0226(19) 0.0073(17) 0.009(2)
O2 0.024(2) 0.019(2) 0.039(2) 0.0067(17) 0.0112(17) 0.0116(17)
O3 0.048(3) 0.041(2) 0.024(2) 0.0119(17) 0.0115(18) 0.029(2)
O4 0.0193(19) 0.026(2) 0.0231(19) 0.0070(15) 0.0042(15) 0.0091(17)
O5 0.026(2) 0.025(2) 0.031(2) 0.0078(16) 0.0130(17) 0.0090(17)
O6 0.031(2) 0.023(2) 0.0258(19) 0.0063(16) 0.0062(17) 0.0121(18)
O7 0.023(2) 0.025(2) 0.034(2) 0.0087(16) 0.0107(16) 0.0165(17)
O8 0.022(2) 0.026(2) 0.031(2) 0.0080(16) 0.0110(16) 0.0129(17)
O9 0.046(3) 0.058(3) 0.049(3) 0.005(2) 0.012(2) 0.025(2)
O10 0.024(2) 0.021(2) 0.034(2) 0.0077(16) 0.0122(17) 0.0071(17)
O11 0.034(2) 0.024(2) 0.032(2) 0.0131(17) 0.0158(18) 0.0132(18)
O12 0.061(3) 0.044(3) 0.051(3) -0.004(2) 0.006(2) 0.023(2)
O13 0.038(2) 0.026(2) 0.039(2) 0.0167(18) 0.0199(19) 0.0139(19)
O14 0.036(2) 0.026(2) 0.046(2) 0.0138(18) 0.017(2) 0.0067(19)
O15 0.031(2) 0.035(2) 0.045(2) 0.0216(19) 0.0183(19) 0.0149(19)
O16 0.128(5) 0.105(5) 0.107(5) 0.028(4) 0.024(4) 0.025(4)
O17 0.129(6) 0.116(5) 0.143(6) -0.010(4) 0.015(5) 0.057(5)
O18 0.090(4) 0.044(3) 0.081(4) 0.013(3) 0.045(3) 0.027(3)
O19 0.075(4) 0.076(4) 0.094(4) 0.033(3) -0.004(3) 0.022(3)
O20 0.056(3) 0.068(3) 0.067(3) 0.041(3) 0.026(2) 0.035(3)
O21 0.142(6) 0.132(6) 0.153(6) 0.063(5) 0.032(5) 0.063(5)
O22 0.261(10) 0.235(9) 0.283(10) 0.017(8) 0.072(8) 0.117(8)
O23 0.093(5) 0.074(4) 0.131(6) -0.007(4) 0.041(5) 0.022(4)
N1 0.024(3) 0.046(3) 0.025(2) 0.018(2) 0.012(2) 0.013(2)
N2 0.027(3) 0.024(3) 0.035(3) 0.014(2) 0.009(2) 0.011(2)
N3 0.034(3) 0.027(3) 0.024(2) 0.010(2) 0.009(2) 0.013(2)
N4 0.025(3) 0.025(3) 0.035(3) 0.010(2) 0.008(2) 0.007(2)
N5 0.026(3) 0.020(2) 0.023(2) 0.0058(19) 0.004(2) 0.009(2)
N6 0.040(3) 0.021(2) 0.032(3) 0.009(2) 0.009(2) 0.007(2)
C1 0.027(3) 0.034(3) 0.025(3) 0.008(2) 0.011(2) 0.013(3)
C2 0.027(3) 0.030(3) 0.028(3) 0.011(3) 0.004(2) 0.012(3)
C3 0.047(4) 0.031(3) 0.027(3) -0.001(3) 0.007(3) 0.002(3)
C4 0.060(5) 0.035(4) 0.055(4) 0.019(3) 0.027(4) 0.007(4)
C5 0.053(5) 0.034(4) 0.061(5) 0.016(4) 0.007(4) 0.005(4)
C6 0.074(6) 0.033(4) 0.050(5) -0.002(3) -0.014(4) 0.006(4)
C7 0.059(4) 0.032(4) 0.033(3) 0.003(3) 0.003(3) 0.019(3)
C8 0.035(3) 0.026(3) 0.025(3) 0.005(2) 0.007(3) 0.014(3)
C9 0.022(3) 0.026(3) 0.031(3) 0.004(2) 0.002(2) 0.007(3)
C10 0.029(3) 0.027(3) 0.046(4) 0.010(3) 0.009(3) 0.008(3)
C11 0.034(4) 0.027(3) 0.057(4) 0.009(3) 0.001(3) 0.013(3)
C12 0.036(4) 0.032(4) 0.057(4) -0.010(3) 0.001(3) 0.019(3)
C13 0.034(4) 0.038(4) 0.044(4) -0.006(3) 0.010(3) 0.015(3)
C14 0.027(3) 0.035(3) 0.038(3) 0.001(3) 0.002(3) 0.013(3)
C15 0.030(3) 0.024(3) 0.035(3) 0.016(3) 0.014(3) 0.015(3)
C16 0.028(3) 0.019(3) 0.042(3) 0.012(3) 0.018(3) 0.008(3)
C17 0.031(3) 0.022(3) 0.044(4) 0.009(3) 0.015(3) 0.003(3)
C18 0.054(5) 0.040(4) 0.043(4) 0.009(3) 0.021(3) 0.009(3)
C19 0.059(5) 0.045(4) 0.055(5) 0.010(3) 0.041(4) 0.017(4)
C20 0.044(4) 0.056(4) 0.060(5) 0.017(4) 0.033(4) 0.024(4)
C21 0.040(4) 0.039(4) 0.050(4) 0.011(3) 0.020(3) 0.021(3)
C22 0.018(3) 0.027(3) 0.036(3) 0.010(3) 0.010(2) 0.001(3)
C23 0.042(4) 0.023(3) 0.034(3) 0.010(2) 0.017(3) 0.011(3)
C24 0.066(5) 0.032(4) 0.083(5) 0.030(4) 0.053(4) 0.028(4)
C25 0.072(5) 0.047(4) 0.075(5) 0.031(4) 0.049(4) 0.025(4)
C26 0.070(5) 0.030(3) 0.048(4) 0.017(3) 0.028(4) 0.021(4)
C27 0.058(4) 0.024(3) 0.034(3) 0.002(3) 0.010(3) 0.017(3)
C28 0.032(3) 0.026(3) 0.035(3) 0.007(3) 0.009(3) 0.011(3)
C29 0.028(3) 0.031(3) 0.026(3) 0.016(2) 0.011(2) 0.019(3)
C30 0.028(3) 0.034(3) 0.036(3) 0.016(3) 0.013(3) 0.017(3)
C31 0.044(4) 0.031(3) 0.042(4) 0.008(3) 0.003(3) 0.012(3)
C32 0.072(5) 0.036(4) 0.053(4) 0.009(3) -0.001(4) 0.032(4)
C33 0.060(5) 0.037(4) 0.046(4) 0.012(3) -0.001(3) 0.032(4)
C34 0.040(4) 0.035(3) 0.037(3) 0.009(3) 0.002(3) 0.018(3)
C35 0.037(4) 0.030(3) 0.038(3) 0.015(3) 0.009(3) 0.014(3)
C36 0.031(3) 0.030(3) 0.033(3) 0.008(3) 0.011(3) 0.017(3)
C37 0.030(3) 0.045(4) 0.025(3) 0.009(3) 0.006(3) 0.017(3)
C38 0.058(5) 0.059(4) 0.042(4) 0.019(3) 0.017(3) 0.037(4)
C39 0.058(5) 0.079(6) 0.049(4) 0.023(4) 0.028(4) 0.041(5)
C40 0.028(4) 0.099(6) 0.034(4) 0.009(4) 0.013(3) 0.023(4)
C41 0.036(4) 0.063(5) 0.040(4) 0.001(3) 0.005(3) 0.001(4)
C42 0.041(4) 0.049(4) 0.028(3) -0.001(3) 0.014(3) 0.005(3)
C43 0.020(3) 0.030(3) 0.024(3) 0.009(2) 0.003(2) 0.005(3)
C44 0.024(3) 0.038(3) 0.029(3) 0.011(3) 0.008(2) 0.012(3)
C45 0.028(3) 0.049(4) 0.045(4) 0.011(3) 0.015(3) 0.009(3)
C46 0.040(4) 0.050(4) 0.055(4) 0.019(3) 0.022(3) 0.008(3)
C47 0.043(4) 0.061(5) 0.050(4) 0.025(4) 0.029(3) 0.019(4)
C48 0.053(4) 0.047(4) 0.054(4) 0.013(3) 0.025(4) 0.025(4)
C49 0.027(3) 0.043(4) 0.046(4) 0.020(3) 0.018(3) 0.015(3)
C50 0.025(3) 0.025(3) 0.022(3) 0.000(2) 0.009(2) 0.005(3)
C51 0.021(3) 0.029(3) 0.028(3) 0.011(2) 0.010(2) 0.008(3)
C52 0.039(4) 0.048(4) 0.036(3) 0.010(3) 0.013(3) 0.026(3)
C53 0.029(3) 0.047(4) 0.030(3) 0.001(3) 0.003(3) 0.007(3)
C54 0.034(4) 0.052(4) 0.046(4) 0.020(3) 0.008(3) 0.020(3)
C55 0.050(4) 0.038(4) 0.061(5) 0.015(3) 0.006(4) 0.027(3)
C56 0.038(4) 0.032(3) 0.038(3) 0.003(3) 0.002(3) 0.013(3)
C57 0.026(3) 0.023(3) 0.023(3) 0.006(2) 0.007(2) 0.010(3)
C58 0.029(3) 0.027(3) 0.024(3) 0.005(2) 0.010(2) 0.012(3)
C59 0.025(3) 0.024(3) 0.032(3) 0.006(2) 0.006(2) 0.010(3)
C60 0.040(4) 0.030(3) 0.030(3) 0.013(3) 0.012(3) 0.015(3)
C61 0.051(4) 0.021(3) 0.035(3) 0.011(3) 0.019(3) 0.009(3)
C62 0.032(3) 0.030(3) 0.048(4) 0.009(3) 0.017(3) 0.012(3)
C63 0.032(3) 0.027(3) 0.039(3) 0.009(3) 0.018(3) 0.016(3)
C64 0.027(3) 0.020(3) 0.032(3) 0.012(2) 0.009(2) 0.009(3)
C65 0.043(4) 0.016(3) 0.035(3) 0.010(2) 0.015(3) 0.013(3)
C66 0.044(4) 0.031(3) 0.036(3) 0.005(3) 0.024(3) 0.017(3)
C67 0.061(5) 0.033(4) 0.044(4) 0.004(3) 0.014(3) 0.013(4)
C68 0.079(6) 0.035(4) 0.046(4) 0.010(3) 0.037(4) 0.030(4)
C69 0.059(5) 0.028(3) 0.063(5) 0.021(3) 0.039(4) 0.026(3)
C70 0.041(4) 0.023(3) 0.047(4) 0.015(3) 0.022(3) 0.015(3)
C71 0.033(3) 0.023(3) 0.031(3) 0.007(2) 0.009(3) 0.006(3)
C72 0.051(4) 0.018(3) 0.039(3) 0.007(3) 0.010(3) 0.015(3)
C73 0.069(5) 0.049(4) 0.051(4) 0.025(3) 0.027(4) 0.035(4)
C74 0.091(6) 0.067(5) 0.078(6) 0.038(4) 0.049(5) 0.056(5)
C75 0.061(5) 0.047(4) 0.086(6) 0.037(4) 0.025(4) 0.031(4)
C76 0.068(5) 0.041(4) 0.051(4) 0.022(3) 0.014(4) 0.030(4)
C77 0.056(4) 0.028(3) 0.040(4) 0.010(3) 0.015(3) 0.016(3)
C78 0.046(4) 0.019(3) 0.038(3) 0.007(3) 0.007(3) 0.010(3)
C79 0.057(4) 0.028(3) 0.043(4) 0.007(3) 0.020(3) 0.012(3)
C80 0.055(5) 0.049(4) 0.048(4) 0.012(4) 0.011(4) 0.002(4)
C81 0.076(6) 0.052(5) 0.062(5) 0.003(4) 0.008(5) 0.000(5)
C82 0.093(7) 0.050(5) 0.084(6) 0.018(5) 0.033(6) -0.010(5)
C83 0.097(7) 0.039(5) 0.098(7) 0.011(5) 0.056(6) 0.004(5)
C84 0.066(5) 0.024(3) 0.063(5) 0.007(3) 0.028(4) -0.001(3)
C85 0.131(8) 0.082(5) 0.146(8) 0.005(6) -0.001(6) 0.036(6)
C86 0.169(9) 0.123(7) 0.162(9) 0.068(7) -0.008(7) 0.012(6)
C87 0.196(10) 0.167(9) 0.161(9) 0.041(8) 0.044(7) 0.051(7)
C88 0.114(6) 0.055(5) 0.135(7) 0.024(5) 0.063(5) 0.045(5)
C89 0.114(6) 0.086(6) 0.073(5) 0.010(5) 0.027(5) 0.018(5)
C90 0.095(6) 0.078(5) 0.072(5) 0.028(4) 0.011(4) 0.038(5)
C91 0.157(8) 0.141(8) 0.132(7) 0.057(7) 0.016(7) 0.081(7)
C92 0.191(10) 0.171(10) 0.224(11) 0.015(8) 0.029(8) 0.081(8)
C93 0.130(11) 0.153(12) 0.166(13) 0.005(10) 0.097(10) 0.027(9)

loop_
_atom_type_symbol
_atom_type_description
_atom_type_scat_dispersion_real
_atom_type_scat_dispersion_imag
_atom_type_scat_source
C C 0.0033 0.0016 'International Tables Vol C Tables 4.2.6.8 and 6.1.1.4'
H H 0.0000 0.0000 'International Tables Vol C Tables 4.2.6.8 and 6.1.1.4'
N N 0.0061 0.0033 'International Tables Vol C Tables 4.2.6.8 and 6.1.1.4'
O O 0.0106 0.0060 'International Tables Vol C Tables 4.2.6.8 and 6.1.1.4'
Mn Mn 0.3368 0.7283 'International Tables Vol C Tables 4.2.6.8 and 6.1.1.4'

loop_
_geom_angle_atom_site_label_1
_geom_angle_atom_site_label_2
_geom_angle_atom_site_label_3
_geom_angle
_geom_angle_site_symmetry_1
_geom_angle_site_symmetry_3
_geom_angle_publ_flag
O1 Mn1 O1 180.0 . 2 ?
O1 Mn1 O2 94.17(15) . . ?
O1 Mn1 O2 85.83(15) 2 . ?
O1 Mn1 O2 85.83(15) . 2 ?
O1 Mn1 O2 94.17(15) 2 2 ?
O2 Mn1 O2 180.0 . 2 ?
O1 Mn1 O3 90.27(16) . 2 ?
O1 Mn1 O3 89.73(16) 2 2 ?
O2 Mn1 O3 90.61(14) . 2 ?
O2 Mn1 O3 89.38(14) 2 2 ?
O1 Mn1 O3 89.73(16) . . ?
O1 Mn1 O3 90.27(16) 2 . ?
O2 Mn1 O3 89.38(14) . . ?
O2 Mn1 O3 90.62(14) 2 . ?
O3 Mn1 O3 180.0 2 . ?
O4 Mn2 O6 95.76(14) . . ?
O4 Mn2 O5 92.31(14) . . ?
O6 Mn2 O5 95.60(15) . . ?
O4 Mn2 N3 80.84(15) . . ?
O6 Mn2 N3 163.09(17) . . ?
O5 Mn2 N3 101.07(16) . . ?
O4 Mn2 N2 161.16(15) . . ?
O6 Mn2 N2 101.70(15) . . ?
O5 Mn2 N2 79.09(16) . . ?
N3 Mn2 N2 84.38(17) . . ?
O4 Mn2 N1 106.49(16) . . ?
O6 Mn2 N1 78.70(16) . . ?
O5 Mn2 N1 160.74(15) . . ?
N3 Mn2 N1 86.35(17) . . ?
N2 Mn2 N1 84.04(17) . . ?
O8 Mn3 O10 167.93(16) . . ?
O8 Mn3 O7 95.17(14) . . ?
O10 Mn3 O7 94.65(14) . . ?
O8 Mn3 N4 81.55(16) . . ?
O10 Mn3 N4 88.03(16) . . ?
O7 Mn3 N4 173.99(17) . . ?
O8 Mn3 O6 95.09(14) . . ?
O10 Mn3 O6 92.13(14) . . ?
O7 Mn3 O6 88.71(14) . . ?
N4 Mn3 O6 96.58(16) . . ?
O8 Mn3 O9 91.98(15) . . ?
O10 Mn3 O9 82.03(15) . . ?
O7 Mn3 O9 84.24(15) . . ?
N4 Mn3 O9 90.82(17) . . ?
O6 Mn3 O9 170.43(13) . . ?
O8 Mn3 Mn4 159.66(11) . . ?
O10 Mn3 Mn4 30.82(10) . . ?
O7 Mn3 Mn4 64.50(9) . . ?
N4 Mn3 Mn4 118.65(12) . . ?
O6 Mn3 Mn4 85.38(9) . . ?
O9 Mn3 Mn4 85.75(10) . . ?
O8 Mn3 Mn5 140.39(11) . . ?
O10 Mn3 Mn5 29.99(10) . . ?
O7 Mn3 Mn5 124.37(9) . . ?
N4 Mn3 Mn5 58.85(12) . . ?
O6 Mn3 Mn5 88.83(9) . . ?
O9 Mn3 Mn5 89.83(11) . . ?
Mn4 Mn3 Mn5 59.91(2) . . ?
O11 Mn4 O10 170.15(16) . . ?
O11 Mn4 O13 93.64(15) . . ?
O10 Mn4 O13 93.67(15) . . ?
O11 Mn4 N5 81.59(16) . . ?
O10 Mn4 N5 90.73(16) . . ?
O13 Mn4 N5 174.32(17) . . ?
O11 Mn4 O4 98.11(15) . . ?
O10 Mn4 O4 88.39(14) . . ?
O13 Mn4 O4 90.74(14) . . ?
N5 Mn4 O4 92.99(15) . . ?
O11 Mn4 O12 91.01(17) . . ?
O10 Mn4 O12 82.16(16) . . ?
O13 Mn4 O12 91.86(16) . . ?
N5 Mn4 O12 85.17(17) . . ?
O4 Mn4 O12 170.34(13) . . ?
O11 Mn4 Mn3 141.42(11) . . ?
O10 Mn4 Mn3 31.20(10) . . ?
O13 Mn4 Mn3 124.77(11) . . ?
N5 Mn4 Mn3 59.86(12) . . ?
O4 Mn4 Mn3 86.04(8) . . ?
O12 Mn4 Mn3 84.84(10) . . ?
O11 Mn4 Mn5 157.93(11) . . ?
O10 Mn4 Mn5 30.34(10) . . ?
O13 Mn4 Mn5 64.33(11) . . ?
N5 Mn4 Mn5 120.48(12) . . ?
O4 Mn4 Mn5 81.73(9) . . ?
O12 Mn4 Mn5 91.01(12) . . ?
Mn3 Mn4 Mn5 60.64(2) . . ?
O14 Mn5 O10 167.60(17) . . ?
O14 Mn5 O15 95.58(16) . . ?
O10 Mn5 O15 93.41(15) . . ?
O14 Mn5 N6 80.95(17) . . ?
O10 Mn5 N6 88.91(16) . . ?
O15 Mn5 N6 171.09(19) . . ?
O14 Mn5 O5 98.00(16) . . ?
O10 Mn5 O5 90.38(15) . . ?
O15 Mn5 O5 90.88(15) . . ?
N6 Mn5 O5 97.70(16) . . ?
O14 Mn5 O16 89.3(2) . . ?
O10 Mn5 O16 83.1(2) . . ?
O15 Mn5 O16 84.5(2) . . ?
N6 Mn5 O16 87.2(2) . . ?
O5 Mn5 O16 171.78(19) . . ?
O14 Mn5 Mn4 140.40(12) . . ?
O10 Mn5 Mn4 30.17(10) . . ?
O15 Mn5 Mn4 123.53(11) . . ?
N6 Mn5 Mn4 59.45(13) . . ?
O5 Mn5 Mn4 88.25(9) . . ?
O16 Mn5 Mn4 88.60(18) . . ?
O14 Mn5 Mn3 160.00(12) . . ?
O10 Mn5 Mn3 30.19(10) . . ?
O15 Mn5 Mn3 64.43(11) . . ?
N6 Mn5 Mn3 118.84(13) . . ?
O5 Mn5 Mn3 82.89(9) . . ?
O16 Mn5 Mn3 88.97(17) . . ?
Mn4 Mn5 Mn3 59.45(2) . . ?
N1 O1 Mn1 114.1(3) . . ?
N2 O2 Mn1 114.6(3) . . ?
N3 O3 Mn1 115.7(3) . . ?
C36 O4 Mn2 116.1(3) . . ?
C36 O4 Mn4 110.2(3) . . ?
Mn2 O4 Mn4 126.93(16) . . ?
C22 O5 Mn2 116.9(3) . . ?
C22 O5 Mn5 111.7(3) . . ?
Mn2 O5 Mn5 127.09(17) . . ?
C8 O6 Mn2 116.9(3) . . ?
C8 O6 Mn3 112.3(3) . . ?
Mn2 O6 Mn3 125.50(16) . . ?
N5 O7 Mn3 114.1(3) . . ?
C50 O8 Mn3 118.1(3) . . ?
Mn4 O10 Mn5 119.49(18) . . ?
Mn4 O10 Mn3 117.98(18) . . ?
Mn5 O10 Mn3 119.82(18) . . ?
C64 O11 Mn4 118.0(3) . . ?
C85 O12 Mn4 124.7(6) . . ?
N6 O13 Mn4 114.4(3) . . ?
C78 O14 Mn5 117.9(3) . . ?
N4 O15 Mn5 114.1(3) . . ?
C86 O16 Mn5 131.4(7) . . ?
C1 N1 O1 120.0(5) . . ?
C1 N1 Mn2 116.9(4) . . ?
O1 N1 Mn2 122.4(3) . . ?
C15 N2 O2 119.5(5) . . ?
C15 N2 Mn2 117.3(4) . . ?
O2 N2 Mn2 123.1(3) . . ?
C29 N3 O3 123.1(4) . . ?
C29 N3 Mn2 114.2(4) . . ?
O3 N3 Mn2 121.5(3) . . ?
C43 N4 O15 119.6(4) . . ?
C43 N4 Mn3 117.4(3) . . ?
O15 N4 Mn3 122.4(3) . . ?
C57 N5 O7 121.6(4) . . ?
C57 N5 Mn4 116.9(3) . . ?
O7 N5 Mn4 121.1(3) . . ?
C71 N6 O13 120.1(4) . . ?
C71 N6 Mn5 117.9(4) . . ?
O13 N6 Mn5 121.7(3) . . ?
N1 C1 C2 125.0(5) . . ?
N1 C1 C8 112.7(5) . . ?
C2 C1 C8 122.2(4) . . ?
C3 C2 C7 117.8(5) . . ?
C3 C2 C1 119.2(5) . . ?
C7 C2 C1 122.9(5) . . ?
C4 C3 C2 121.4(6) . . ?
C4 C3 H3 119.3 . . ?
C2 C3 H3 119.3 . . ?
C5 C4 C3 120.0(6) . . ?
C5 C4 H4 120.0 . . ?
C3 C4 H4 120.0 . . ?
C6 C5 C4 119.9(7) . . ?
C6 C5 H5 120.1 . . ?
C4 C5 H5 120.1 . . ?
C5 C6 C7 121.7(7) . . ?
C5 C6 H6 119.1 . . ?
C7 C6 H6 119.1 . . ?
C6 C7 C2 119.2(6) . . ?
C6 C7 H7 120.4 . . ?
C2 C7 H7 120.4 . . ?
O6 C8 C1 112.3(4) . . ?
O6 C8 C9 111.1(4) . . ?
C1 C8 C9 108.2(4) . . ?
O6 C8 H8 108.4 . . ?
C1 C8 H8 108.4 . . ?
C9 C8 H8 108.4 . . ?
C10 C9 C14 119.5(5) . . ?
C10 C9 C8 121.5(5) . . ?
C14 C9 C8 119.0(5) . . ?
C9 C10 C11 120.6(6) . . ?
C9 C10 H10 119.7 . . ?
C11 C10 H10 119.7 . . ?
C12 C11 C10 120.1(6) . . ?
C12 C11 H11 119.9 . . ?
C10 C11 H11 119.9 . . ?
C11 C12 C13 120.9(5) . . ?
C11 C12 H12 119.5 . . ?
C13 C12 H12 119.5 . . ?
C12 C13 C14 118.6(6) . . ?
C12 C13 H13 120.7 . . ?
C14 C13 H13 120.7 . . ?
C9 C14 C13 120.2(5) . . ?
C9 C14 H14 119.9 . . ?
C13 C14 H14 119.9 . . ?
N2 C15 C16 126.5(5) . . ?
N2 C15 C22 114.7(5) . . ?
C16 C15 C22 118.6(5) . . ?
C17 C16 C21 120.4(5) . . ?
C17 C16 C15 120.9(5) . . ?
C21 C16 C15 118.2(5) . . ?
C16 C17 C18 119.0(6) . . ?
C16 C17 H17 120.5 . . ?
C18 C17 H17 120.5 . . ?
C19 C18 C17 120.6(6) . . ?
C19 C18 H18 119.7 . . ?
C17 C18 H18 119.7 . . ?
C20 C19 C18 120.8(6) . . ?
C20 C19 H19 119.6 . . ?
C18 C19 H19 119.6 . . ?
C19 C20 C21 119.6(6) . . ?
C19 C20 H20 120.2 . . ?
C21 C20 H20 120.2 . . ?
C20 C21 C16 119.5(6) . . ?
C20 C21 H21 120.2 . . ?
C16 C21 H21 120.2 . . ?
O5 C22 C15 111.2(4) . . ?
O5 C22 C23 111.2(4) . . ?
C15 C22 C23 109.1(4) . . ?
O5 C22 H22 108.4 . . ?
C15 C22 H22 108.4 . . ?
C23 C22 H22 108.4 . . ?
C24 C23 C28 119.0(5) . . ?
C24 C23 C22 121.1(5) . . ?
C28 C23 C22 119.9(5) . . ?
C23 C24 C25 119.9(6) . . ?
C23 C24 H24 120.1 . . ?
C25 C24 H24 120.1 . . ?
C26 C25 C24 120.8(6) . . ?
C26 C25 H25 119.6 . . ?
C24 C25 H25 119.6 . . ?
C25 C26 C27 119.4(6) . . ?
C25 C26 H26 120.3 . . ?
C27 C26 H26 120.3 . . ?
C28 C27 C26 121.2(6) . . ?
C28 C27 H27 119.4 . . ?
C26 C27 H27 119.4 . . ?
C27 C28 C23 119.6(5) . . ?
C27 C28 H28 120.2 . . ?
C23 C28 H28 120.2 . . ?
N3 C29 C30 123.8(5) . . ?
N3 C29 C36 115.0(4) . . ?
C30 C29 C36 121.1(4) . . ?
C35 C30 C31 118.2(5) . . ?
C35 C30 C29 123.4(5) . . ?
C31 C30 C29 118.4(5) . . ?
C32 C31 C30 121.0(6) . . ?
C32 C31 H31 119.5 . . ?
C30 C31 H31 119.5 . . ?
C33 C32 C31 119.8(6) . . ?
C33 C32 H32 120.1 . . ?
C31 C32 H32 120.1 . . ?
C32 C33 C34 119.9(5) . . ?
C32 C33 H33 120.1 . . ?
C34 C33 H33 120.1 . . ?
C35 C34 C33 120.7(6) . . ?
C35 C34 H34 119.6 . . ?
C33 C34 H34 119.7 . . ?
C34 C35 C30 120.4(5) . . ?
C34 C35 H35 119.8 . . ?
C30 C35 H35 119.8 . . ?
O4 C36 C29 110.9(4) . . ?
O4 C36 C37 110.5(4) . . ?
C29 C36 C37 110.0(5) . . ?
O4 C36 H36 108.5 . . ?
C29 C36 H36 108.5 . . ?
C37 C36 H36 108.5 . . ?
C42 C37 C38 119.0(6) . . ?
C42 C37 C36 120.7(5) . . ?
C38 C37 C36 120.3(6) . . ?
C39 C38 C37 121.1(7) . . ?
C39 C38 H38 119.4 . . ?
C37 C38 H38 119.4 . . ?
C38 C39 C40 119.4(6) . . ?
C38 C39 H39 120.3 . . ?
C40 C39 H39 120.3 . . ?
C41 C40 C39 121.0(6) . . ?
C41 C40 H40 119.5 . . ?
C39 C40 H40 119.5 . . ?
C40 C41 C42 119.2(7) . . ?
C40 C41 H41 120.4 . . ?
C42 C41 H41 120.4 . . ?
C37 C42 C41 120.2(6) . . ?
C37 C42 H42 119.9 . . ?
C41 C42 H42 119.9 . . ?
N4 C43 C44 126.0(5) . . ?
N4 C43 C50 111.2(4) . . ?
C44 C43 C50 122.7(4) . . ?
C49 C44 C45 119.5(5) . . ?
C49 C44 C43 119.1(5) . . ?
C45 C44 C43 121.4(5) . . ?
C46 C45 C44 119.0(6) . . ?
C46 C45 H45 120.5 . . ?
C44 C45 H45 120.5 . . ?
C47 C46 C45 121.5(6) . . ?
C47 C46 H46 119.3 . . ?
C45 C46 H46 119.3 . . ?
C48 C47 C46 120.2(6) . . ?
C48 C47 H47 119.9 . . ?
C46 C47 H47 119.9 . . ?
C47 C48 C49 119.4(6) . . ?
C47 C48 H48 120.3 . . ?
C49 C48 H48 120.3 . . ?
C44 C49 C48 120.6(6) . . ?
C44 C49 H49 119.7 . . ?
C48 C49 H49 119.7 . . ?
O8 C50 C51 109.4(4) . . ?
O8 C50 C43 110.1(4) . . ?
C51 C50 C43 113.1(4) . . ?
O8 C50 H50 108.0 . . ?
C51 C50 H50 108.0 . . ?
C43 C50 H50 108.0 . . ?
C52 C51 C56 118.2(5) . . ?
C52 C51 C50 120.1(5) . . ?
C56 C51 C50 121.7(5) . . ?
C51 C52 C53 120.5(5) . . ?
C51 C52 H52 119.7 . . ?
C53 C52 H52 119.7 . . ?
C54 C53 C52 120.8(6) . . ?
C54 C53 H53 119.6 . . ?
C52 C53 H53 119.6 . . ?
C53 C54 C55 119.2(6) . . ?
C53 C54 H54 120.4 . . ?
C55 C54 H54 120.4 . . ?
C54 C55 C56 120.7(6) . . ?
C54 C55 H55 119.7 . . ?
C56 C55 H55 119.7 . . ?
C51 C56 C55 120.5(6) . . ?
C51 C56 H56 119.7 . . ?
C55 C56 H56 119.7 . . ?
N5 C57 C58 128.1(4) . . ?
N5 C57 C64 111.1(4) . . ?
C58 C57 C64 120.8(4) . . ?
C63 C58 C59 118.5(5) . . ?
C63 C58 C57 119.1(4) . . ?
C59 C58 C57 122.3(5) . . ?
C60 C59 C58 119.1(5) . . ?
C60 C59 H59 120.4 . . ?
C58 C59 H59 120.4 . . ?
C61 C60 C59 121.4(5) . . ?
C61 C60 H60 119.3 . . ?
C59 C60 H60 119.3 . . ?
C60 C61 C62 119.7(5) . . ?
C60 C61 H61 120.1 . . ?
C62 C61 H61 120.1 . . ?
C61 C62 C63 119.9(5) . . ?
C61 C62 H62 120.0 . . ?
C63 C62 H62 120.0 . . ?
C58 C63 C62 121.3(5) . . ?
C58 C63 H63 119.3 . . ?
C62 C63 H63 119.3 . . ?
O11 C64 C65 109.0(4) . . ?
O11 C64 C57 110.1(4) . . ?
C65 C64 C57 111.9(4) . . ?
O11 C64 H64 108.6 . . ?
C65 C64 H64 108.6 . . ?
C57 C64 H64 108.6 . . ?
C66 C65 C70 119.3(5) . . ?
C66 C65 C64 120.2(5) . . ?
C70 C65 C64 120.4(5) . . ?
C65 C66 C67 120.5(6) . . ?
C65 C66 H66 119.8 . . ?
C67 C66 H66 119.8 . . ?
C68 C67 C66 119.4(7) . . ?
C68 C67 H67 120.3 . . ?
C66 C67 H67 120.3 . . ?
C67 C68 C69 120.7(6) . . ?
C67 C68 H68 119.6 . . ?
C69 C68 H68 119.6 . . ?
C68 C69 C70 119.8(6) . . ?
C68 C69 H69 120.1 . . ?
C70 C69 H69 120.1 . . ?
C65 C70 C69 120.2(6) . . ?
C65 C70 H70 119.9 . . ?
C69 C70 H70 119.9 . . ?
N6 C71 C72 126.4(5) . . ?
N6 C71 C78 111.2(5) . . ?
C72 C71 C78 122.2(5) . . ?
C73 C72 C77 117.7(5) . . ?
C73 C72 C71 123.0(5) . . ?
C77 C72 C71 119.3(5) . . ?
C72 C73 C74 120.4(6) . . ?
C72 C73 H73 119.8 . . ?
C74 C73 H73 119.8 . . ?
C75 C74 C73 120.6(7) . . ?
C75 C74 H74 119.7 . . ?
C73 C74 H74 119.7 . . ?
C76 C75 C74 120.4(6) . . ?
C76 C75 H75 119.8 . . ?
C74 C75 H75 119.8 . . ?
C75 C76 C77 120.1(6) . . ?
C75 C76 H76 119.9 . . ?
C77 C76 H76 119.9 . . ?
C76 C77 C72 120.8(6) . . ?
C76 C77 H77 119.6 . . ?
C72 C77 H77 119.6 . . ?
O14 C78 C71 110.5(4) . . ?
O14 C78 C79 108.5(5) . . ?
C71 C78 C79 113.8(5) . . ?
O14 C78 H78 107.9 . . ?
C71 C78 H78 107.9 . . ?
C79 C78 H78 107.9 . . ?
C80 C79 C84 119.2(6) . . ?
C80 C79 C78 123.5(6) . . ?
C84 C79 C78 117.3(5) . . ?
C79 C80 C81 120.4(7) . . ?
C79 C80 H80 119.8 . . ?
C81 C80 H80 119.8 . . ?
C82 C81 C80 118.1(8) . . ?
C82 C81 H81 121.0 . . ?
C80 C81 H81 121.0 . . ?
C83 C82 C81 122.1(8) . . ?
C83 C82 H82 118.9 . . ?
C81 C82 H82 118.9 . . ?
C84 C83 C82 118.3(8) . . ?
C84 C83 H83 120.8 . . ?
C82 C83 H83 120.8 . . ?
C83 C84 C79 121.6(7) . . ?
C83 C84 H84 119.2 . . ?
C79 C84 H84 119.2 . . ?
O17 C87 H87A 109.5 . . ?
O17 C87 H87B 109.5 . . ?
H87A C87 H87B 109.5 . . ?
O17 C87 H87C 109.5 . . ?
H87A C87 H87C 109.5 . . ?
H87B C87 H87C 109.5 . . ?
O18 C88 H88A 109.5 . . ?
O18 C88 H88B 109.5 . . ?
H88A C88 H88B 109.5 . . ?
O18 C88 H88C 109.5 . . ?
H88A C88 H88C 109.5 . . ?
H88B C88 H88C 109.5 . . ?
O19 C89 H89A 109.5 . . ?
O19 C89 H89B 109.5 . . ?
H89A C89 H89B 109.5 . . ?
O19 C89 H89C 109.5 . . ?
H89A C89 H89C 109.5 . . ?
H89B C89 H89C 109.5 . . ?
O20 C90 H90A 109.5 . . ?
O20 C90 H90B 109.5 . . ?
H90A C90 H90B 109.5 . . ?
O20 C90 H90C 109.5 . . ?
H90A C90 H90C 109.5 . . ?
H90B C90 H90C 109.5 . . ?
O21 C91 H91A 109.5 . . ?
O21 C91 H91B 109.5 . . ?
H91A C91 H91B 109.5 . . ?
O21 C91 H91C 109.5 . . ?
H91A C91 H91C 109.5 . . ?
H91B C91 H91C 109.5 . . ?
O22 C92 H92A 109.5 . . ?
O22 C92 H92B 109.5 . . ?
H92A C92 H92B 109.5 . . ?
O22 C92 H92C 109.5 . . ?
H92A C92 H92C 109.5 . . ?
H92B C92 H92C 109.5 . . ?
O23 C93 H93A 109.5 . . ?
O23 C93 H93B 109.5 . . ?
H93A C93 H93B 109.5 . . ?
O23 C93 H93C 109.5 . . ?
H93A C93 H93C 109.5 . . ?
H93B C93 H93C 109.5 . . ?

loop_
_geom_bond_atom_site_label_1
_geom_bond_atom_site_label_2
_geom_bond_distance
_geom_bond_site_symmetry_2
_geom_bond_publ_flag
Mn1 O1 1.918(4) . ?
Mn1 O1 1.918(4) 2 ?
Mn1 O2 1.963(3) . ?
Mn1 O2 1.963(3) 2 ?
Mn1 O3 2.117(4) 2 ?
Mn1 O3 2.117(4) . ?
Mn2 O4 1.914(3) . ?
Mn2 O6 1.946(3) . ?
Mn2 O5 1.984(4) . ?
Mn2 N3 2.033(4) . ?
Mn2 N2 2.042(5) . ?
Mn2 N1 2.073(5) . ?
Mn3 O8 1.841(3) . ?
Mn3 O10 1.864(3) . ?
Mn3 O7 1.928(3) . ?
Mn3 N4 1.979(4) . ?
Mn3 O6 2.203(4) . ?
Mn3 O9 2.476(5) . ?
Mn3 Mn4 3.1779(10) . ?
Mn3 Mn5 3.2162(11) . ?
Mn4 O11 1.831(3) . ?
Mn4 O10 1.843(3) . ?
Mn4 O13 1.924(3) . ?
Mn4 N5 1.979(4) . ?
Mn4 O4 2.293(3) . ?
Mn4 O12 2.403(5) . ?
Mn4 Mn5 3.1928(12) . ?
Mn5 O14 1.842(4) . ?
Mn5 O10 1.853(3) . ?
Mn5 O15 1.914(4) . ?
Mn5 N6 1.980(4) . ?
Mn5 O5 2.196(4) . ?
Mn5 O16 2.503(8) . ?
O1 N1 1.354(6) . ?
O2 N2 1.361(6) . ?
O3 N3 1.322(5) . ?
O4 C36 1.432(6) . ?
O5 C22 1.405(6) . ?
O6 C8 1.421(6) . ?
O7 N5 1.358(5) . ?
O8 C50 1.416(6) . ?
O11 C64 1.410(6) . ?
O12 C85 1.401(11) . ?
O13 N6 1.355(5) . ?
O14 C78 1.418(6) . ?
O15 N4 1.369(5) . ?
O16 C86 1.536(14) . ?
O17 C87 1.626(16) . ?
O18 C88 1.316(9) . ?
O19 C89 1.502(10) . ?
O20 C90 1.394(8) . ?
O21 C91 1.295(13) . ?
O22 C92 1.441(17) . ?
O23 C93 1.377(11) . ?
N1 C1 1.284(6) . ?
N2 C15 1.295(6) . ?
N3 C29 1.296(6) . ?
N4 C43 1.300(6) . ?
N5 C57 1.295(6) . ?
N6 C71 1.300(6) . ?
C1 C2 1.462(7) . ?
C1 C8 1.497(8) . ?
C2 C3 1.392(7) . ?
C2 C7 1.397(8) . ?
C3 C4 1.375(8) . ?
C3 H3 0.9300 . ?
C4 C5 1.366(10) . ?
C4 H4 0.9300 . ?
C5 C6 1.347(10) . ?
C5 H5 0.9300 . ?
C6 C7 1.392(9) . ?
C6 H6 0.9300 . ?
C7 H7 0.9300 . ?
C8 C9 1.542(7) . ?
C8 H8 0.9800 . ?
C9 C10 1.371(7) . ?
C9 C14 1.380(8) . ?
C10 C11 1.376(8) . ?
C10 H10 0.9300 . ?
C11 C12 1.357(9) . ?
C11 H11 0.9300 . ?
C12 C13 1.382(9) . ?
C12 H12 0.9300 . ?
C13 C14 1.399(7) . ?
C13 H13 0.9300 . ?
C14 H14 0.9300 . ?
C15 C16 1.475(7) . ?
C15 C22 1.502(8) . ?
C16 C17 1.375(8) . ?
C16 C21 1.395(8) . ?
C17 C18 1.386(8) . ?
C17 H17 0.9300 . ?
C18 C19 1.370(9) . ?
C18 H18 0.9300 . ?
C19 C20 1.367(10) . ?
C19 H19 0.9300 . ?
C20 C21 1.386(8) . ?
C20 H20 0.9300 . ?
C21 H21 0.9300 . ?
C22 C23 1.535(7) . ?
C22 H22 0.9800 . ?
C23 C24 1.377(8) . ?
C23 C28 1.394(7) . ?
C24 C25 1.390(8) . ?
C24 H24 0.9300 . ?
C25 C26 1.358(9) . ?
C25 H25 0.9300 . ?
C26 C27 1.368(8) . ?
C26 H26 0.9300 . ?
C27 C28 1.374(7) . ?
C27 H27 0.9300 . ?
C28 H28 0.9300 . ?
C29 C30 1.478(7) . ?
C29 C36 1.484(7) . ?
C30 C35 1.379(8) . ?
C30 C31 1.400(8) . ?
C31 C32 1.385(8) . ?
C31 H31 0.9300 . ?
C32 C33 1.355(9) . ?
C32 H32 0.9300 . ?
C33 C34 1.389(8) . ?
C33 H33 0.9300 . ?
C34 C35 1.376(7) . ?
C34 H34 0.9300 . ?
C35 H35 0.9300 . ?
C36 C37 1.506(7) . ?
C36 H36 0.9800 . ?
C37 C42 1.361(8) . ?
C37 C38 1.402(8) . ?
C38 C39 1.350(9) . ?
C38 H38 0.9300 . ?
C39 C40 1.378(10) . ?
C39 H39 0.9300 . ?
C40 C41 1.365(9) . ?
C40 H40 0.9300 . ?
C41 C42 1.401(9) . ?
C41 H41 0.9300 . ?
C42 H42 0.9300 . ?
C43 C44 1.464(7) . ?
C43 C50 1.537(7) . ?
C44 C49 1.378(8) . ?
C44 C45 1.397(8) . ?
C45 C46 1.390(8) . ?
C45 H45 0.9300 . ?
C46 C47 1.370(9) . ?
C46 H46 0.9300 . ?
C47 C48 1.368(9) . ?
C47 H47 0.9300 . ?
C48 C49 1.410(8) . ?
C48 H48 0.9300 . ?
C49 H49 0.9300 . ?
C50 C51 1.504(7) . ?
C50 H50 0.9800 . ?
C51 C52 1.376(8) . ?
C51 C56 1.378(7) . ?
C52 C53 1.383(8) . ?
C52 H52 0.9300 . ?
C53 C54 1.358(8) . ?
C53 H53 0.9300 . ?
C54 C55 1.363(9) . ?
C54 H54 0.9300 . ?
C55 C56 1.382(8) . ?
C55 H55 0.9300 . ?
C56 H56 0.9300 . ?
C57 C58 1.464(7) . ?
C57 C64 1.536(6) . ?
C58 C63 1.368(7) . ?
C58 C59 1.412(7) . ?
C59 C60 1.380(7) . ?
C59 H59 0.9300 . ?
C60 C61 1.364(8) . ?
C60 H60 0.9300 . ?
C61 C62 1.368(8) . ?
C61 H61 0.9300 . ?
C62 C63 1.386(8) . ?
C62 H62 0.9300 . ?
C63 H63 0.9300 . ?
C64 C65 1.507(7) . ?
C64 H64 0.9800 . ?
C65 C66 1.369(8) . ?
C65 C70 1.380(8) . ?
C66 C67 1.404(8) . ?
C66 H66 0.9300 . ?
C67 C68 1.358(9) . ?
C67 H67 0.9300 . ?
C68 C69 1.371(9) . ?
C68 H68 0.9300 . ?
C69 C70 1.389(8) . ?
C69 H69 0.9300 . ?
C70 H70 0.9300 . ?
C71 C72 1.473(7) . ?
C71 C78 1.513(8) . ?
C72 C73 1.373(8) . ?
C72 C77 1.392(8) . ?
C73 C74 1.393(8) . ?
C73 H73 0.9300 . ?
C74 C75 1.349(9) . ?
C74 H74 0.9300 . ?
C75 C76 1.344(9) . ?
C75 H75 0.9300 . ?
C76 C77 1.388(8) . ?
C76 H76 0.9300 . ?
C77 H77 0.9300 . ?
C78 C79 1.531(8) . ?
C78 H78 0.9800 . ?
C79 C80 1.359(9) . ?
C79 C84 1.377(9) . ?
C80 C81 1.400(10) . ?
C80 H80 0.9300 . ?
C81 C82 1.361(11) . ?
C81 H81 0.9300 . ?
C82 C83 1.374(11) . ?
C82 H82 0.9300 . ?
C83 C84 1.353(9) . ?
C83 H83 0.9300 . ?
C84 H84 0.9300 . ?
C87 H87A 0.9600 . ?
C87 H87B 0.9600 . ?
C87 H87C 0.9600 . ?
C88 H88A 0.9600 . ?
C88 H88B 0.9600 . ?
C88 H88C 0.9600 . ?
C89 H89A 0.9600 . ?
C89 H89B 0.9600 . ?
C89 H89C 0.9600 . ?
C90 H90A 0.9600 . ?
C90 H90B 0.9600 . ?
C90 H90C 0.9600 . ?
C91 H91A 0.9600 . ?
C91 H91B 0.9600 . ?
C91 H91C 0.9600 . ?
C92 H92A 0.9600 . ?
C92 H92B 0.9600 . ?
C92 H92C 0.9600 . ?
C93 H93A 0.9600 . ?
C93 H93B 0.9600 . ?
C93 H93C 0.9600 . ?
